data_8106046
loop_
_publ_author_name
'Liu, Fei'
'Fang, Huang'
'Zhang, Fang'
'Chen, Qifan'

_publ_section_title
;
 The crystal structure of
 1,2-bis(3-(pyridin-3-yl)-1,2,4-oxadiazol-5-yl)ethane, C16H12N6O2
;
_journal_issue 1
_journal_name_full 'Zeitschrift f\"ur Kristallographie - New Crystal Structures'
_journal_page_first 69
_journal_page_last 70
_journal_paper_doi 10.1515/ncrs-2017-0155
_journal_volume 233
_journal_year 2018
_chemical_formula_moiety
;
 'C16 H12 N6 O2'
;
_chemical_formula_sum 'C16 H12 N6 O2'
_chemical_formula_weight 320.32
_space_group_crystal_system monoclinic
_space_group_IT_number 14
_space_group_name_Hall '-P 2ybc'
_space_group_name_H-M_alt 'P 1 21/c 1'
_atom_sites_solution_hydrogens geom
_atom_sites_solution_primary direct
_atom_sites_solution_secondary difmap
_cell_angle_alpha 90.000(5)
_cell_angle_beta 109.941(5)
_cell_angle_gamma 90.000(5)
_cell_formula_units_Z 2
_cell_length_a 4.791(5)
_cell_length_b 28.156(5)
_cell_length_c 5.747(5)
_cell_measurement_reflns_used 704
_cell_measurement_temperature 293(2)
_cell_measurement_theta_max 27.8740
_cell_measurement_theta_min 3.6108
_cell_volume 728.8(10)
_computing_cell_refinement 'Bruker FRAMBO'
_computing_data_collection 'Bruker FRAMBO'
_computing_data_reduction 'Bruker SHELXTL'
_computing_molecular_graphics 'Olex2 (Dolomanov et al., 2009)[9]'
_computing_publication_material 'Olex2 (Dolomanov et al., 2009)'
_computing_structure_refinement 'ShelXL (Sheldrick, 2015)[8]'
_computing_structure_solution 'Bruker SHELXTL'
_diffrn_ambient_temperature 293(2)
_diffrn_measured_fraction_theta_full 0.998
_diffrn_measured_fraction_theta_max 0.998
_diffrn_measurement_device_type MoK\a
_diffrn_measurement_method 'phi and omega scans'
_diffrn_radiation_monochromator graphite
_diffrn_radiation_source 'fine-focus sealed tube'
_diffrn_radiation_type MoK\a
_diffrn_radiation_wavelength 0.71069
_diffrn_reflns_av_R_equivalents 0.0193
_diffrn_reflns_av_unetI/netI 0.0340
_diffrn_reflns_Laue_measured_fraction_full 0.998
_diffrn_reflns_Laue_measured_fraction_max 0.998
_diffrn_reflns_limit_h_max 5
_diffrn_reflns_limit_h_min -5
_diffrn_reflns_limit_k_max 33
_diffrn_reflns_limit_k_min -27
_diffrn_reflns_limit_l_max 6
_diffrn_reflns_limit_l_min -3
_diffrn_reflns_number 2228
_diffrn_reflns_point_group_measured_fraction_full 0.998
_diffrn_reflns_point_group_measured_fraction_max 0.998
_diffrn_reflns_theta_full 24.997
_diffrn_reflns_theta_max 24.997
_diffrn_reflns_theta_min 3.840
_exptl_absorpt_coefficient_mu 0.103
_exptl_absorpt_correction_T_max 0.979
_exptl_absorpt_correction_T_min 0.979
_exptl_absorpt_correction_type multi-scan
_exptl_absorpt_process_details sadabs(Sheldrick,1996)
_exptl_crystal_colour colourless
_exptl_crystal_density_diffrn 1.460
_exptl_crystal_density_method 'not measured'
_exptl_crystal_description block
_exptl_crystal_F_000 332.0
_exptl_crystal_size_max 0.21
_exptl_crystal_size_mid 0.17
_exptl_crystal_size_min 0.15
_refine_diff_density_max 0.127
_refine_diff_density_min -0.159
_refine_diff_density_rms 0.037
_refine_ls_extinction_method none
_refine_ls_goodness_of_fit_ref 1.063
_refine_ls_hydrogen_treatment constr
_refine_ls_matrix_type full
_refine_ls_number_parameters 109
_refine_ls_number_reflns 1282
_refine_ls_number_restraints 2
_refine_ls_R_factor_all 0.0607
_refine_ls_R_factor_gt 0.0407
_refine_ls_shift/su_max 0.000
_refine_ls_shift/su_mean 0.000
_refine_ls_structure_factor_coef Fsqd
_refine_ls_weighting_details
;
'w=1/[\s^2^(Fo^2^)+(0.0478P)^2^] where P=(Fo^2^+2Fc^2^)/3'
;
_refine_ls_weighting_scheme calc
_refine_ls_wR_factor_gt 0.0905
_refine_ls_wR_factor_ref 0.0998
_reflns_number_gt 955
_reflns_number_total 1282
_reflns_threshold_expression 'I > 2\s(I)'
_cod_data_source_file suppl_ncrs-2017-0155_suppl.cif
_cod_data_source_block exp_266_109
_cod_original_sg_symbol_H-M 'P 21/c'
_cod_database_code 8106046
_shelx_space_group_comment
;
The symmetry employed for this shelxl refinement is uniquely defined
by the following loop, which should always be used as a source of
symmetry information in preference to the above space-group names.
They are only intended as comments.
;
_shelx_estimated_absorpt_t_min 0.979
_shelx_estimated_absorpt_t_max 0.985
_olex2_refinement_description
;
1. Fixed Uiso
 At 1.2 times of:
  All C(H) groups, All C(H,H) groups
2. Rigid bond restraints
 N3, C7
 with sigma for 1-2 distances of 0.001 and sigma for 1-3 distances of 0.001
 N3, C8
 with sigma for 1-2 distances of 0.001 and sigma for 1-3 distances of 0.001
3.a Secondary CH2 refined with riding coordinates:
 C1(H1A,H1B)
3.b Aromatic/amide H refined with riding coordinates:
 C5(H5), C6(H6), C7(H7), C8(H8)
;
_olex2_submission_special_instructions 'No special instructions were received'

loop_
_space_group_symop_operation_xyz
'x, y, z'
'-x, y+1/2, -z+1/2'
'-x, -y, -z'
'x, -y-1/2, z-1/2'

loop_
_atom_site_label
_atom_site_type_symbol
_atom_site_fract_x
_atom_site_fract_y
_atom_site_fract_z
_atom_site_U_iso_or_equiv
_atom_site_adp_type
_atom_site_occupancy
_atom_site_site_symmetry_order
_atom_site_calc_flag
_atom_site_refinement_flags_posn
_atom_site_refinement_flags_adp
_atom_site_refinement_flags_occupancy
_atom_site_disorder_assembly
_atom_site_disorder_group
C1 C 0.6328(4) 0.00856(6) 0.6068(3) 0.0442(5) Uani 1 1 d . . . . .
H1A H 0.729441 -0.018384 0.707226 0.053 Uiso 1 1 calc R . . . .
H1B H 0.774324 0.023395 0.542616 0.053 Uiso 1 1 calc R . . . .
C2 C 0.5429(4) 0.04303(6) 0.7622(3) 0.0397(4) Uani 1 1 d . . . . .
C3 C 0.3589(4) 0.09646(6) 0.9171(3) 0.0386(4) Uani 1 1 d . . . . .
C4 C 0.1596(4) 0.13453(6) 0.9348(3) 0.0393(4) Uani 1 1 d . . . . .
C5 C 0.1986(4) 0.15872(7) 1.1536(4) 0.0537(6) Uani 1 1 d . . . . .
H5 H 0.352728 0.150724 1.297690 0.064 Uiso 1 1 calc R . . . .
C6 C 0.0056(5) 0.19465(7) 1.1536(4) 0.0575(6) Uani 1 1 d . . . . .
H6 H 0.028922 0.211711 1.297540 0.069 Uiso 1 1 calc R . . . .
C7 C -0.2214(5) 0.20515(7) 0.9400(4) 0.0531(5) Uani 1 1 d . U . . .
H7 H -0.351553 0.229392 0.943878 0.064 Uiso 1 1 calc R . . . .
C8 C -0.0752(4) 0.14794(6) 0.7284(3) 0.0443(5) Uani 1 1 d . U . . .
H8 H -0.102227 0.131856 0.580920 0.053 Uiso 1 1 calc R . . . .
N1 N 0.3221(3) 0.07196(5) 0.7006(3) 0.0411(4) Uani 1 1 d . . . . .
N2 N 0.5881(3) 0.08333(5) 1.1033(3) 0.0513(5) Uani 1 1 d . . . . .
N3 N -0.2663(4) 0.18266(5) 0.7273(3) 0.0535(5) Uani 1 1 d . U . . .
O1 O 0.7156(3) 0.04690(4) 1.0016(2) 0.0506(4) Uani 1 1 d . . . . .

loop_
_atom_site_aniso_label
_atom_site_aniso_U_11
_atom_site_aniso_U_22
_atom_site_aniso_U_33
_atom_site_aniso_U_23
_atom_site_aniso_U_13
_atom_site_aniso_U_12
C1 0.0358(10) 0.0430(10) 0.0518(11) -0.0009(9) 0.0124(9) 0.0033(8)
C2 0.0333(9) 0.0390(10) 0.0434(10) 0.0039(8) 0.0086(8) -0.0019(8)
C3 0.0367(10) 0.0405(10) 0.0379(10) 0.0015(8) 0.0117(8) -0.0045(8)
C4 0.0387(10) 0.0396(9) 0.0403(10) 0.0003(8) 0.0145(8) -0.0045(8)
C5 0.0558(12) 0.0597(12) 0.0417(11) -0.0038(9) 0.0116(10) 0.0022(10)
C6 0.0705(14) 0.0552(12) 0.0506(12) -0.0115(10) 0.0256(11) 0.0006(11)
C7 0.0611(12) 0.0417(11) 0.0636(12) -0.0020(8) 0.0303(11) 0.0030(9)
C8 0.0502(11) 0.0411(9) 0.0410(10) -0.0004(8) 0.0149(9) 0.0014(7)
N1 0.0361(8) 0.0421(8) 0.0424(9) -0.0029(7) 0.0098(7) 0.0031(7)
N2 0.0486(9) 0.0555(10) 0.0452(9) -0.0011(8) 0.0100(8) 0.0069(8)
N3 0.0563(10) 0.0493(9) 0.0548(9) 0.0011(7) 0.0186(8) 0.0091(7)
O1 0.0423(7) 0.0557(8) 0.0457(8) 0.0006(6) 0.0045(6) 0.0079(6)

loop_
_atom_type_symbol
_atom_type_description
_atom_type_scat_dispersion_real
_atom_type_scat_dispersion_imag
_atom_type_scat_source
C C 0.0033 0.0016 'International Tables Vol C Tables 4.2.6.8 and 6.1.1.4'
H H 0.0000 0.0000 'International Tables Vol C Tables 4.2.6.8 and 6.1.1.4'
N N 0.0061 0.0033 'International Tables Vol C Tables 4.2.6.8 and 6.1.1.4'
O O 0.0106 0.0060 'International Tables Vol C Tables 4.2.6.8 and 6.1.1.4'

loop_
_geom_angle_atom_site_label_1
_geom_angle_atom_site_label_2
_geom_angle_atom_site_label_3
_geom_angle
_geom_angle_site_symmetry_1
_geom_angle_site_symmetry_3
C2 C1 C1 111.18(19) . 3_656
N1 C2 C1 129.16(16) . .
N1 C2 O1 113.03(16) . .
O1 C2 C1 117.78(15) . .
N1 C3 C4 122.94(15) . .
N2 C3 C4 122.69(16) . .
N2 C3 N1 114.36(16) . .
C5 C4 C3 122.33(16) . .
C8 C4 C3 120.05(16) . .
C8 C4 C5 117.62(17) . .
C6 C5 C4 118.74(18) . .
C7 C6 C5 119.35(19) . .
N3 C7 C6 123.61(19) . .
N3 C8 C4 124.02(17) . .
C2 N1 C3 103.22(14) . .
C3 N2 O1 103.22(14) . .
C7 N3 C8 116.65(16) . .
C2 O1 N2 106.17(13) . .

loop_
_geom_bond_atom_site_label_1
_geom_bond_atom_site_label_2
_geom_bond_distance
_geom_bond_site_symmetry_2
C1 C1 1.514(3) 3_656
C1 C2 1.479(3) .
C2 N1 1.285(2) .
C2 O1 1.347(2) .
C3 C4 1.462(3) .
C3 N1 1.380(2) .
C3 N2 1.298(2) .
C4 C5 1.385(3) .
C4 C8 1.380(2) .
C5 C6 1.371(3) .
C6 C7 1.366(3) .
C7 N3 1.327(3) .
C8 N3 1.338(2) .
N2 O1 1.4178(19) .
